data_2218689
loop_
_publ_author_name
'Meneghetti, Fiorella'
'Bombieri, Gabriella'
'Tonelli, Michele'

_publ_section_title
;
 3-(4-Chlorophenyldiazenyl)-1-methyl-1,4,5,6-tetrahydropyridine
;
_journal_coeditor_code FJ2123
_journal_issue 7
_journal_name_full 'Acta Crystallographica Section E'
_journal_page_first o1297
_journal_paper_doi 10.1107/S1600536808018217
_journal_volume 64
_journal_year 2008
_chemical_formula_iupac 'C12 H14 Cl N3'
_chemical_formula_moiety 'C12 H14 Cl N3'
_chemical_formula_sum 'C12 H14 Cl N3'
_chemical_formula_weight 235.71
_chemical_name_systematic
;
3-(4-Chlorophenyldiazenyl)-1-methyl-1,4,5,6-tetrahydropyridine
;
_space_group_IT_number 2
_symmetry_cell_setting triclinic
_symmetry_space_group_name_Hall '-P 1'
_symmetry_space_group_name_H-M 'P -1'
_atom_sites_solution_hydrogens geom
_atom_sites_solution_primary direct
_atom_sites_solution_secondary difmap
_audit_creation_method SHELXL-97
_cell_angle_alpha 77.590(10)
_cell_angle_beta 78.450(10)
_cell_angle_gamma 87.01(2)
_cell_formula_units_Z 2
_cell_length_a 6.251(2)
_cell_length_b 8.483(3)
_cell_length_c 11.824(4)
_cell_measurement_reflns_used 25
_cell_measurement_temperature 293(2)
_cell_measurement_theta_max 10
_cell_measurement_theta_min 9
_cell_volume 599.9(4)
_computing_cell_refinement 'CAD-4 Software (Enraf--Nonius, 1989)'
_computing_data_collection 'CAD-4 Software (Enraf--Nonius, 1989)'
_computing_data_reduction 'XCAD4 (Harms & Wocadlo, 1995)'
_computing_molecular_graphics 'ORTEP-3 for Windows (Farrugia, 1997)'
_computing_publication_material 'WinGX (Farrugia, 1999)'
_computing_structure_refinement 'SHELXL97 (Sheldrick, 2008)'
_computing_structure_solution 'SIR92 (Altomare <i>et al.</i>,  1994)'
_diffrn_ambient_temperature 293(2)
_diffrn_measured_fraction_theta_full 0.994
_diffrn_measured_fraction_theta_max 0.994
_diffrn_measurement_device_type 'Enraf--Nonius CAD-4'
_diffrn_measurement_method 'Non-profiled \w/2\q'
_diffrn_radiation_monochromator graphite
_diffrn_radiation_source 'fine-focus sealed tube'
_diffrn_radiation_type MoK\a
_diffrn_radiation_wavelength 0.71073
_diffrn_reflns_av_R_equivalents 0.0140
_diffrn_reflns_av_sigmaI/netI 0.0248
_diffrn_reflns_limit_h_max 8
_diffrn_reflns_limit_h_min -8
_diffrn_reflns_limit_k_max 10
_diffrn_reflns_limit_k_min -11
_diffrn_reflns_limit_l_max 0
_diffrn_reflns_limit_l_min -15
_diffrn_reflns_number 3028
_diffrn_reflns_theta_full 28.03
_diffrn_reflns_theta_max 28.03
_diffrn_reflns_theta_min 3.91
_diffrn_standards_decay_% <1
_diffrn_standards_interval_time 120
_diffrn_standards_number 3
_exptl_absorpt_coefficient_mu 0.295
_exptl_absorpt_correction_type none
_exptl_crystal_colour red
_exptl_crystal_density_diffrn 1.305
_exptl_crystal_density_method 'not measured'
_exptl_crystal_description prism
_exptl_crystal_F_000 248
_exptl_crystal_size_max 0.6
_exptl_crystal_size_mid 0.5
_exptl_crystal_size_min 0.4
_refine_diff_density_max 0.329
_refine_diff_density_min -0.495
_refine_ls_extinction_method none
_refine_ls_goodness_of_fit_ref 1.044
_refine_ls_hydrogen_treatment constr
_refine_ls_matrix_type full
_refine_ls_number_parameters 146
_refine_ls_number_reflns 2893
_refine_ls_number_restraints 0
_refine_ls_restrained_S_all 1.044
_refine_ls_R_factor_all 0.0984
_refine_ls_R_factor_gt 0.0613
_refine_ls_shift/su_max 0.000
_refine_ls_shift/su_mean 0.000
_refine_ls_structure_factor_coef Fsqd
_refine_ls_weighting_details 'calc w=1/[\s^2^(Fo^2^)+(0.117P)^2^+0.0064P] where P=(Fo^2^+2Fc^2^)/3'
_refine_ls_weighting_scheme calc
_refine_ls_wR_factor_gt 0.1722
_refine_ls_wR_factor_ref 0.1914
_reflns_number_gt 1803
_reflns_number_total 2893
_reflns_threshold_expression I>2\s(I)
_cod_data_source_file fj2123.cif
_cod_data_source_block I
_cod_database_code 2218689
_cod_database_fobs_code 2218689

loop_
_symmetry_equiv_pos_as_xyz
'x, y, z'
'-x, -y, -z'

loop_
_atom_site_type_symbol
_atom_site_label
_atom_site_fract_x
_atom_site_fract_y
_atom_site_fract_z
_atom_site_U_iso_or_equiv
_atom_site_adp_type
_atom_site_calc_flag
_atom_site_refinement_flags
_atom_site_occupancy
Cl Cl1 -0.62912(9) 0.77463(8) 0.36467(7) 0.0818(3) Uani d . 1
N N1 0.1713(3) 0.4296(2) 0.18348(17) 0.0586(5) Uani d . 1
N N2 0.2811(3) 0.3554(2) 0.26078(17) 0.0577(5) Uani d . 1
N N3 0.7609(3) 0.1111(2) 0.27394(19) 0.0677(6) Uani d . 1
C C1 -0.3925(3) 0.6722(2) 0.3139(2) 0.0592(6) Uani d . 1
C C2 -0.0779(3) 0.5151(3) 0.3523(2) 0.0630(6) Uani d . 1
H H2 0.0076 0.4626 0.4052 0.076 Uiso calc R 1
C C3 -0.3383(4) 0.6673(3) 0.1976(2) 0.0670(6) Uani d . 1
H H3 -0.4274 0.7175 0.1459 0.080 Uiso calc R 1
C C4 -0.1496(4) 0.5873(3) 0.1563(2) 0.0631(6) Uani d . 1
H H4 -0.1117 0.5847 0.0766 0.076 Uiso calc R 1
C C5 -0.0155(3) 0.5106(2) 0.2336(2) 0.0562(5) Uani d . 1
C C6 -0.2651(3) 0.5964(3) 0.3933(2) 0.0645(6) Uani d . 1
H H6 -0.3047 0.6002 0.4728 0.077 Uiso calc R 1
C C7 0.4609(3) 0.2732(2) 0.2171(2) 0.0585(6) Uani d . 1
C C8 0.5789(3) 0.1961(3) 0.2987(2) 0.0600(6) Uani d . 1
H H8 0.5286 0.2036 0.3769 0.072 Uiso calc R 1
C C9 0.5288(4) 0.2646(3) 0.0908(2) 0.0698(6) Uani d . 1
H H9A 0.6038 0.3629 0.0471 0.084 Uiso calc R 1
H H9B 0.4007 0.2552 0.0581 0.084 Uiso calc R 1
C C10 0.6793(5) 0.1200(4) 0.0783(3) 0.0841(8) Uani d . 1
H H10A 0.5929 0.0225 0.1014 0.101 Uiso calc R 1
H H10B 0.7492 0.1302 -0.0039 0.101 Uiso calc R 1
C C11 0.8530(4) 0.1044(3) 0.1526(3) 0.0780(8) Uani d . 1
H H11A 0.9306 0.0027 0.1504 0.094 Uiso calc R 1
H H11B 0.9574 0.1908 0.1194 0.094 Uiso calc R 1
C C12 0.8856(4) 0.0404(3) 0.3635(3) 0.0819(8) Uani d . 1
H H12A 0.8063 0.0531 0.4394 0.123 Uiso calc R 1
H H12B 1.0237 0.0936 0.3467 0.123 Uiso calc R 1
H H12C 0.9096 -0.0724 0.3637 0.123 Uiso calc R 1

loop_
_atom_site_aniso_label
_atom_site_aniso_U_11
_atom_site_aniso_U_22
_atom_site_aniso_U_33
_atom_site_aniso_U_12
_atom_site_aniso_U_13
_atom_site_aniso_U_23
Cl1 0.0537(4) 0.0776(5) 0.1070(6) 0.0248(3) -0.0085(3) -0.0163(4)
N1 0.0465(9) 0.0571(10) 0.0711(12) 0.0101(7) -0.0116(8) -0.0129(9)
N2 0.0441(9) 0.0510(9) 0.0756(12) 0.0059(7) -0.0095(8) -0.0111(8)
N3 0.0461(9) 0.0618(11) 0.0926(15) 0.0147(8) -0.0137(10) -0.0136(10)
C1 0.0427(10) 0.0480(11) 0.0835(17) 0.0082(8) -0.0106(10) -0.0101(10)
C2 0.0450(11) 0.0723(14) 0.0733(16) 0.0150(10) -0.0188(10) -0.0154(11)
C3 0.0579(12) 0.0606(13) 0.0815(17) 0.0182(10) -0.0213(12) -0.0102(12)
C4 0.0609(13) 0.0565(12) 0.0695(14) 0.0132(10) -0.0151(11) -0.0089(10)
C5 0.0435(10) 0.0486(11) 0.0755(15) 0.0036(8) -0.0115(10) -0.0116(10)
C6 0.0494(11) 0.0736(14) 0.0701(14) 0.0142(10) -0.0117(10) -0.0176(11)
C7 0.0439(10) 0.0527(11) 0.0768(15) 0.0064(9) -0.0087(10) -0.0131(10)
C8 0.0459(10) 0.0569(12) 0.0748(14) 0.0070(9) -0.0118(10) -0.0101(10)
C9 0.0559(12) 0.0736(15) 0.0780(16) 0.0154(11) -0.0117(11) -0.0170(12)
C10 0.0721(16) 0.0881(19) 0.096(2) 0.0231(14) -0.0126(14) -0.0356(16)
C11 0.0522(13) 0.0751(16) 0.106(2) 0.0177(11) -0.0069(13) -0.0291(15)
C12 0.0600(14) 0.0723(16) 0.111(2) 0.0158(12) -0.0264(14) -0.0085(14)

loop_
_atom_type_symbol
_atom_type_description
_atom_type_scat_dispersion_real
_atom_type_scat_dispersion_imag
_atom_type_scat_source
C C 0.0033 0.0016 'International Tables Vol C Tables 4.2.6.8 and 6.1.1.4'
H H 0.0000 0.0000 'International Tables Vol C Tables 4.2.6.8 and 6.1.1.4'
Cl Cl 0.1484 0.1585 'International Tables Vol C Tables 4.2.6.8 and 6.1.1.4'
N N 0.0061 0.0033 'International Tables Vol C Tables 4.2.6.8 and 6.1.1.4'

loop_
_geom_angle_atom_site_label_1
_geom_angle_atom_site_label_2
_geom_angle_atom_site_label_3
_geom_angle
N2 N1 C5 112.81(19)
N1 N2 C7 115.1(2)
C8 N3 C11 119.8(2)
C8 N3 C12 121.7(2)
C11 N3 C12 118.06(19)
C3 C1 C6 121.5(2)
C3 C1 Cl1 119.29(18)
C6 C1 Cl1 119.2(2)
C6 C2 C5 121.1(2)
C6 C2 H2 119.5
C5 C2 H2 119.5
C1 C3 C4 119.7(2)
C1 C3 H3 120.2
C4 C3 H3 120.2
C3 C4 C5 120.5(2)
C3 C4 H4 119.7
C5 C4 H4 119.7
C2 C5 C4 118.33(19)
C2 C5 N1 125.3(2)
C4 C5 N1 116.3(2)
C2 C6 C1 118.9(2)
C2 C6 H6 120.6
C1 C6 H6 120.6
N2 C7 C8 115.1(2)
N2 C7 C9 124.0(2)
C8 C7 C9 120.91(19)
N3 C8 C7 124.5(2)
N3 C8 H8 117.8
C7 C8 H8 117.8
C7 C9 C10 110.2(2)
C7 C9 H9A 109.6
C10 C9 H9A 109.6
C7 C9 H9B 109.6
C10 C9 H9B 109.6
H9A C9 H9B 108.1
C11 C10 C9 112.6(2)
C11 C10 H10A 109.1
C9 C10 H10A 109.1
C11 C10 H10B 109.1
C9 C10 H10B 109.1
H10A C10 H10B 107.8
N3 C11 C10 111.89(19)
N3 C11 H11A 109.2
C10 C11 H11A 109.2
N3 C11 H11B 109.2
C10 C11 H11B 109.2
H11A C11 H11B 107.9
N3 C12 H12A 109.5
N3 C12 H12B 109.5
H12A C12 H12B 109.5
N3 C12 H12C 109.5
H12A C12 H12C 109.5
H12B C12 H12C 109.5

loop_
_geom_bond_atom_site_label_1
_geom_bond_atom_site_label_2
_geom_bond_distance
Cl1 C1 1.743(2)
N1 N2 1.289(3)
N1 C5 1.414(3)
N2 C7 1.363(3)
N3 C8 1.331(3)
N3 C11 1.447(3)
N3 C12 1.448(3)
C1 C3 1.358(4)
C1 C6 1.383(3)
C2 C6 1.383(3)
C2 C5 1.388(4)
C2 H2 0.9300
C3 C4 1.385(3)
C3 H3 0.9300
C4 C5 1.398(3)
C4 H4 0.9300
C6 H6 0.9300
C7 C8 1.366(3)
C7 C9 1.484(4)
C8 H8 0.9300
C9 C10 1.521(3)
C9 H9A 0.9700
C9 H9B 0.9700
C10 C11 1.512(4)
C10 H10A 0.9700
C10 H10B 0.9700
C11 H11A 0.9700
C11 H11B 0.9700
C12 H12A 0.9600
C12 H12B 0.9600
C12 H12C 0.9600

loop_
_cod_related_entry_id
_cod_related_entry_database
_cod_related_entry_code
1 ChemSpider 24696766
